data_7042238
loop_
_publ_author_name
'Azizpoor Fard, Mahmood'
'Behnia, Ava'
'Puddephatt, Richard J.'

_publ_section_title
;
 Coordination chemistry of mercury(ii) with 2-pyridylnitrones: monomers to
 polymers.
;
_journal_issue 11
_journal_name_full 'Dalton transactions (Cambridge, England : 2003)'
_journal_page_first 3579
_journal_page_last 3587
_journal_paper_doi 10.1039/c7dt00050b
_journal_volume 46
_journal_year 2017
_chemical_formula_sum 'C10 H14 Hg2 I4 N2 O'
_chemical_formula_weight 1087.01
_space_group_crystal_system monoclinic
_space_group_IT_number 4
_space_group_name_Hall 'P 2yb'
_space_group_name_H-M_alt 'P 1 21 1'
_symmetry_space_group_name_Hall 'P 2yb'
_symmetry_space_group_name_H-M 'P 1 21 1'
_atom_sites_solution_hydrogens geom
_atom_sites_solution_primary dual
_atom_sites_solution_secondary difmap
_audit_creation_method SHELXL-2014/7
_audit_update_record
;
2016-12-29 deposited with the CCDC.
2017-02-23 downloaded from the CCDC.
;
_cell_angle_alpha 90
_cell_angle_beta 116.655(14)
_cell_angle_gamma 90
_cell_formula_units_Z 2
_cell_length_a 8.936(4)
_cell_length_b 13.151(6)
_cell_length_c 9.486(3)
_cell_measurement_reflns_used 8412
_cell_measurement_temperature 110
_cell_measurement_theta_max 30.36
_cell_measurement_theta_min 2.40
_cell_volume 996.3(7)
_computing_cell_refinement SAINT
_computing_data_collection Apex2
_computing_data_reduction SAINT
_computing_molecular_graphics NRCVAX
_computing_publication_material cif2tables.py
_computing_structure_refinement SHELXL-2014
_computing_structure_solution SHELXT
_diffrn_ambient_temperature 110
_diffrn_detector 'CCD plate'
_diffrn_detector_type 'Bruker Apex2'
_diffrn_measured_fraction_theta_full 0.996
_diffrn_measured_fraction_theta_max 0.995
_diffrn_measurement_device '\k-geometry diffractometer'
_diffrn_measurement_device_type 'Bruker Kappa Axis Apex2'
_diffrn_measurement_method 'phi and omega scans'
_diffrn_radiation_type MoK\a
_diffrn_radiation_wavelength 0.71073
_diffrn_reflns_av_R_equivalents 0.0450
_diffrn_reflns_av_unetI/netI 0.0703
_diffrn_reflns_Laue_measured_fraction_full 0.996
_diffrn_reflns_Laue_measured_fraction_max 0.995
_diffrn_reflns_limit_h_max 12
_diffrn_reflns_limit_h_min -12
_diffrn_reflns_limit_k_max 18
_diffrn_reflns_limit_k_min -18
_diffrn_reflns_limit_l_max 12
_diffrn_reflns_limit_l_min -13
_diffrn_reflns_number 17724
_diffrn_reflns_point_group_measured_fraction_full 0.997
_diffrn_reflns_point_group_measured_fraction_max 0.996
_diffrn_reflns_theta_full 25.242
_diffrn_reflns_theta_max 30.551
_diffrn_reflns_theta_min 2.402
_diffrn_source 'sealed tube'
_exptl_absorpt_coefficient_mu 21.583
_exptl_absorpt_correction_T_max 0.7461
_exptl_absorpt_correction_T_min 0.3308
_exptl_absorpt_correction_type multi-scan
_exptl_absorpt_process_details SADABS
_exptl_crystal_colour colourless
_exptl_crystal_density_diffrn 3.623
_exptl_crystal_description block
_exptl_crystal_F_000 936
_exptl_crystal_size_max 0.256
_exptl_crystal_size_mid 0.194
_exptl_crystal_size_min 0.073
_refine_diff_density_max 5.161
_refine_diff_density_min -2.098
_refine_diff_density_rms 0.385
_refine_ls_abs_structure_details
;
 Refined as an inversion twin.
;
_refine_ls_abs_structure_Flack 0.032(8)
_refine_ls_extinction_method none
_refine_ls_goodness_of_fit_ref 1.051
_refine_ls_hydrogen_treatment constr
_refine_ls_matrix_type full
_refine_ls_number_parameters 176
_refine_ls_number_reflns 5932
_refine_ls_number_restraints 29
_refine_ls_restrained_S_all 1.050
_refine_ls_R_factor_all 0.0449
_refine_ls_R_factor_gt 0.0415
_refine_ls_shift/su_max 0.000
_refine_ls_shift/su_mean 0.000
_refine_ls_structure_factor_coef Fsqd
_refine_ls_weighting_details 'w=1/[\s^2^(Fo^2^)+(0.0408P)^2^] where P=(Fo^2^+2Fc^2^)/3'
_refine_ls_weighting_scheme calc
_refine_ls_wR_factor_gt 0.0948
_refine_ls_wR_factor_ref 0.0961
_reflns_Friedel_coverage 0.925
_reflns_Friedel_fraction_full 0.998
_reflns_Friedel_fraction_max 0.997
_reflns_number_gt 5489
_reflns_number_total 5932
_reflns_threshold_expression 'I > 2\s(I)'
_cod_data_source_file c7dt00050b2.cif
_cod_data_source_block b17109
_cod_depositor_comments 'Adding full bibliography for 7042234--7042240.cif.'
_cod_database_code 7042238
_shelx_shelxl_version_number 2014/7
_shelx_space_group_comment
;
The symmetry employed for this shelxl refinement is uniquely defined
by the following loop, which should always be used as a source of
symmetry information in preference to the above space-group names.
They are only intended as comments.
;
_shelx_estimated_absorpt_t_min 0.072
_shelx_estimated_absorpt_t_max 0.302

loop_
_space_group_symop_operation_xyz
'x, y, z'
'-x, y+1/2, -z'

loop_
_atom_site_label
_atom_site_type_symbol
_atom_site_fract_x
_atom_site_fract_y
_atom_site_fract_z
_atom_site_U_iso_or_equiv
_atom_site_adp_type
_atom_site_occupancy
_atom_site_site_symmetry_order
_atom_site_calc_flag
_atom_site_refinement_flags_posn
_atom_site_refinement_flags_adp
Hg1 Hg 0.34333(7) 0.15786(4) 0.81533(7) 0.01595(13) Uani 1 1 d . .
Hg2 Hg 0.38440(8) -0.14757(4) 0.84428(8) 0.02083(15) Uani 1 1 d . .
I1 I 0.32770(16) 0.30668(8) 0.62715(14) 0.0281(3) Uani 1 1 d . .
I2 I 0.52159(13) 0.05021(8) 1.07178(12) 0.0195(2) Uani 1 1 d . .
I3 I 0.09381(15) -0.17717(9) 0.83709(17) 0.0325(3) Uani 1 1 d . .
I4 I 0.66109(14) -0.17259(8) 0.82094(14) 0.0239(2) Uani 1 1 d . .
O1 O 0.2681(12) 0.0089(8) 0.6378(12) 0.014(2) Uani 1 1 d . .
N1 N 0.0612(15) 0.1091(9) 0.7542(15) 0.014(2) Uani 1 1 d . .
N2 N 0.1300(15) 0.0106(9) 0.5023(13) 0.011(2) Uani 1 1 d . U
C1 C -0.0098(19) 0.0472(11) 0.4865(18) 0.015(3) Uani 1 1 d . .
H1A H -0.0950 0.0549 0.3814 0.018 Uiso 1 1 calc R U
C2 C -0.0538(18) 0.0789(10) 0.6139(17) 0.014(3) Uani 1 1 d D U
C3 C -0.2241(19) 0.0747(11) 0.573(2) 0.020(3) Uani 1 1 d D U
H3A H -0.3026 0.0565 0.4687 0.024 Uiso 1 1 calc R U
C4 C -0.2775(19) 0.0974(12) 0.6859(16) 0.017(3) Uani 1 1 d D U
H4A H -0.3930 0.0960 0.6612 0.021 Uiso 1 1 calc R U
C5 C -0.1562(16) 0.1223(12) 0.8369(16) 0.018(3) Uani 1 1 d D U
H5A H -0.1862 0.1338 0.9198 0.021 Uiso 1 1 calc R U
C6 C 0.0085(18) 0.1300(11) 0.8635(18) 0.015(3) Uani 1 1 d D U
H6A H 0.0894 0.1513 0.9649 0.018 Uiso 1 1 calc R U
C7 C 0.1531(15) -0.0285(9) 0.3639(16) 0.013(3) Uani 1 1 d D .
C8 C 0.191(3) -0.1408(12) 0.399(2) 0.031(4) Uani 1 1 d D .
H8A H 0.1034 -0.1719 0.4207 0.047 Uiso 1 1 calc R U
H8B H 0.2996 -0.1487 0.4918 0.047 Uiso 1 1 calc R U
H8C H 0.1937 -0.1743 0.3083 0.047 Uiso 1 1 calc R U
C9 C 0.305(3) 0.0246(17) 0.370(2) 0.048(7) Uani 1 1 d D .
H9A H 0.3239 0.0024 0.2808 0.072 Uiso 1 1 calc R U
H9B H 0.4025 0.0078 0.4690 0.072 Uiso 1 1 calc R U
H9C H 0.2861 0.0983 0.3638 0.072 Uiso 1 1 calc R U
C10 C -0.002(2) -0.0154(16) 0.2086(19) 0.033(5) Uani 1 1 d D .
H10A H -0.0940 -0.0548 0.2102 0.050 Uiso 1 1 calc R U
H10B H 0.0212 -0.0396 0.1225 0.050 Uiso 1 1 calc R U
H10C H -0.0326 0.0567 0.1924 0.050 Uiso 1 1 calc R U

loop_
_atom_site_aniso_label
_atom_site_aniso_U_11
_atom_site_aniso_U_22
_atom_site_aniso_U_33
_atom_site_aniso_U_23
_atom_site_aniso_U_13
_atom_site_aniso_U_12
Hg1 0.0150(3) 0.0163(2) 0.0146(3) -0.0012(2) 0.0049(2) -0.0015(2)
Hg2 0.0150(3) 0.0211(3) 0.0284(3) 0.0076(3) 0.0115(3) 0.0030(2)
I1 0.0428(7) 0.0172(5) 0.0308(6) 0.0052(4) 0.0223(6) 0.0005(5)
I2 0.0160(5) 0.0257(5) 0.0127(5) 0.0000(4) 0.0028(4) 0.0050(4)
I3 0.0177(6) 0.0289(6) 0.0549(8) 0.0182(5) 0.0198(6) 0.0044(4)
I4 0.0187(5) 0.0222(5) 0.0363(6) 0.0026(4) 0.0173(5) 0.0037(4)
O1 0.007(5) 0.015(4) 0.012(5) 0.000(4) -0.001(4) 0.005(4)
N1 0.009(6) 0.018(6) 0.013(6) -0.008(5) 0.004(5) -0.004(5)
N2 0.010(5) 0.011(4) 0.008(4) -0.004(4) 0.000(4) -0.004(4)
C1 0.012(7) 0.017(6) 0.013(7) 0.001(6) 0.002(6) -0.008(6)
C2 0.023(7) 0.015(6) 0.005(6) 0.004(5) 0.008(6) 0.004(5)
C3 0.024(8) 0.015(7) 0.021(8) -0.005(6) 0.011(7) 0.000(6)
C4 0.012(7) 0.025(7) 0.013(7) -0.006(6) 0.004(5) -0.002(6)
C5 0.018(7) 0.025(7) 0.010(6) 0.005(6) 0.007(6) -0.003(6)
C6 0.018(5) 0.019(5) 0.011(5) 0.000(4) 0.010(4) 0.004(4)
C7 0.002(6) 0.019(6) 0.015(7) -0.004(5) 0.000(6) 0.000(5)
C8 0.045(12) 0.023(8) 0.028(9) -0.002(8) 0.017(8) 0.015(8)
C9 0.067(16) 0.059(14) 0.043(13) -0.025(11) 0.047(13) -0.038(12)
C10 0.020(10) 0.063(14) 0.016(9) -0.005(9) 0.008(8) 0.013(9)

loop_
_atom_type_symbol
_atom_type_description
_atom_type_scat_dispersion_real
_atom_type_scat_dispersion_imag
_atom_type_scat_source
C C 0.0033 0.0016 'International Tables Vol C Tables 4.2.6.8 and 6.1.1.4'
H H 0.0000 0.0000 'International Tables Vol C Tables 4.2.6.8 and 6.1.1.4'
N N 0.0061 0.0033 'International Tables Vol C Tables 4.2.6.8 and 6.1.1.4'
O O 0.0106 0.0060 'International Tables Vol C Tables 4.2.6.8 and 6.1.1.4'
I I -0.4742 1.8119 'International Tables Vol C Tables 4.2.6.8 and 6.1.1.4'
Hg Hg -2.3894 9.2266 'International Tables Vol C Tables 4.2.6.8 and 6.1.1.4'

loop_
_geom_angle_atom_site_label_1
_geom_angle_atom_site_label_2
_geom_angle_atom_site_label_3
_geom_angle
N1 Hg1 O1 71.9(3)
N1 Hg1 I1 107.8(3)
O1 Hg1 I1 102.3(2)
N1 Hg1 I2 102.3(3)
O1 Hg1 I2 94.0(2)
I1 Hg1 I2 148.93(5)
I3 Hg2 I4 163.10(5)
I3 Hg2 I2 102.27(4)
I4 Hg2 I2 93.90(4)
Hg1 I2 Hg2 85.72(4)
N2 O1 Hg1 119.9(8)
C2 N1 C6 117.0(13)
C2 N1 Hg1 125.3(9)
C6 N1 Hg1 116.8(9)
C1 N2 O1 123.7(11)
C1 N2 C7 122.1(12)
O1 N2 C7 114.0(10)
N2 C1 C2 127.4(14)
N2 C1 H1A 116.3
C2 C1 H1A 116.3
N1 C2 C3 123.4(12)
N1 C2 C1 122.1(13)
C3 C2 C1 114.5(13)
C4 C3 C2 119.1(14)
C4 C3 H3A 120.5
C2 C3 H3A 120.5
C3 C4 C5 117.8(14)
C3 C4 H4A 121.1
C5 C4 H4A 121.1
C6 C5 C4 118.6(13)
C6 C5 H5A 120.7
C4 C5 H5A 120.7
N1 C6 C5 123.8(14)
N1 C6 H6A 118.1
C5 C6 H6A 118.1
C9 C7 N2 106.3(11)
C9 C7 C10 113.5(15)
N2 C7 C10 112.8(11)
C9 C7 C8 109.8(15)
N2 C7 C8 104.0(11)
C10 C7 C8 110.0(14)
C7 C8 H8A 109.5
C7 C8 H8B 109.5
H8A C8 H8B 109.5
C7 C8 H8C 109.5
H8A C8 H8C 109.5
H8B C8 H8C 109.5
C7 C9 H9A 109.5
C7 C9 H9B 109.5
H9A C9 H9B 109.5
C7 C9 H9C 109.5
H9A C9 H9C 109.5
H9B C9 H9C 109.5
C7 C10 H10A 109.5
C7 C10 H10B 109.5
H10A C10 H10B 109.5
C7 C10 H10C 109.5
H10A C10 H10C 109.5
H10B C10 H10C 109.5

loop_
_geom_bond_atom_site_label_1
_geom_bond_atom_site_label_2
_geom_bond_distance
Hg1 N1 2.407(12)
Hg1 O1 2.472(10)
Hg1 I1 2.6101(14)
Hg1 I2 2.6425(14)
Hg2 I3 2.5962(16)
Hg2 I4 2.6004(15)
Hg2 I2 3.2483(16)
O1 N2 1.324(15)
N1 C2 1.326(19)
N1 C6 1.345(17)
N2 C1 1.283(19)
N2 C7 1.509(17)
C1 C2 1.489(19)
C1 H1A 0.9500
C2 C3 1.392(16)
C3 C4 1.390(15)
C3 H3A 0.9500
C4 C5 1.393(15)
C4 H4A 0.9500
C5 C6 1.381(15)
C5 H5A 0.9500
C6 H6A 0.9500
C7 C9 1.501(17)
C7 C10 1.511(17)
C7 C8 1.518(16)
C8 H8A 0.9800
C8 H8B 0.9800
C8 H8C 0.9800
C9 H9A 0.9800
C9 H9B 0.9800
C9 H9C 0.9800
C10 H10A 0.9800
C10 H10B 0.9800
C10 H10C 0.9800

loop_
_geom_torsion_atom_site_label_1
_geom_torsion_atom_site_label_2
_geom_torsion_atom_site_label_3
_geom_torsion_atom_site_label_4
_geom_torsion
Hg1 O1 N2 C1 -41.5(16)
Hg1 O1 N2 C7 134.9(8)
O1 N2 C1 C2 -10(2)
C7 N2 C1 C2 173.7(12)
C6 N1 C2 C3 4(2)
Hg1 N1 C2 C3 -164.1(11)
C6 N1 C2 C1 -176.0(13)
Hg1 N1 C2 C1 15.6(19)
N2 C1 C2 N1 26(2)
N2 C1 C2 C3 -154.1(14)
N1 C2 C3 C4 -4(2)
C1 C2 C3 C4 176.5(14)
C2 C3 C4 C5 -1(2)
C3 C4 C5 C6 4(2)
C2 N1 C6 C5 0(2)
Hg1 N1 C6 C5 169.1(11)
C4 C5 C6 N1 -4(2)
C1 N2 C7 C9 127.5(16)
O1 N2 C7 C9 -49.0(17)
C1 N2 C7 C10 2.4(19)
O1 N2 C7 C10 -174.0(13)
C1 N2 C7 C8 -116.7(15)
O1 N2 C7 C8 66.9(14)
